data_1100565
_chemical_formula_sum 'C17 H18 Br N O2 S'
_space_group_IT_number 4
_symmetry_cell_setting monoclinic
_symmetry_space_group_name_Hall 'P 2yb'
_symmetry_space_group_name_H-M 'P 1 21 1'
_cell_angle_alpha 90
_cell_angle_beta 106.176(8)
_cell_angle_gamma 90
_cell_formula_units_Z 4
_cell_length_a 10.3868(8)
_cell_length_b 10.7916(7)
_cell_length_c 15.6284(13)
_cod_original_sg_symbol_H-M 'P 21'
_cod_original_formula_sum 'C17 H18 Br1 N1 O2 S1'
_cod_database_code 1100565

loop_
_symmetry_equiv_pos_site_id
_symmetry_equiv_pos_as_xyz
1 x,y,z
2 -x,1/2+y,-z

loop_
_atom_site_label
_atom_site_type_symbol
_atom_site_fract_x
_atom_site_fract_y
_atom_site_fract_z
Br1 Br 0.70393(12) 1.62276(8) -0.61836(9)
S1 S 0.79479(19) 1.12823(17) -0.38438(13)
O1 O 0.9137(6) 1.0705(5) -0.3912(4)
O2 O 0.6721(6) 1.0599(5) -0.4097(4)
N1 N 0.8129(6) 1.1723(5) -0.2812(4)
C1 C 0.6867(8) 1.1900(7) -0.2557(5)
H1 H 0.62630 1.24350 -0.30090
H2 H 0.64230 1.10840 -0.25770
C2 C 0.7016(7) 1.2447(6) -0.1677(5)
H3 H 0.75700 1.18730 -0.12180
C3 C 0.7791(8) 1.3663(7) -0.1642(7)
H4 H 0.72400 1.42520 -0.20790
H5 H 0.79530 1.40330 -0.10420
C4 C 0.9076(8) 1.3480(7) -0.1838(5)
C5 C 1.0211(9) 1.4231(7) -0.1437(5)
H6 H 1.00960 1.49040 -0.10730
C6 C 1.1451(9) 1.4038(8) -0.1545(5)
C7 C 1.1616(10) 1.3014(8) -0.2040(6)
H7 H 1.24790 1.28330 -0.21050
C8 C 1.0538(9) 1.2245(8) -0.2445(5)
H8 H 1.06730 1.15450 -0.27780
C9 C 0.9280(8) 1.2498(6) -0.2362(5)
C10 C 0.5676(9) 1.2611(8) -0.1494(6)
H9 H 0.52290 1.18050 -0.15290
H10 H 0.51190 1.31740 -0.19360
H11 H 0.58100 1.29600 -0.08960
C11 C 1.2607(10) 1.4879(9) -0.1126(7)
H12 H 1.22950 1.55590 -0.08180
H13 H 1.29760 1.52190 -0.15900
H14 H 1.33030 1.44090 -0.06970
C12 C 0.7698(8) 1.2637(7) -0.4500(5)
C13 C 0.6429(8) 1.3093(7) -0.4866(5)
H15 H 0.56810 1.26690 -0.47690
C14 C 0.6230(8) 1.4159(7) -0.5372(5)
H16 H 0.53510 1.44730 -0.56200
C15 C 0.7282(9) 1.4743(7) -0.5510(5)
C16 C 0.8584(9) 1.4321(8) -0.5164(5)
H17 H 0.93180 1.47600 -0.52690
C17 C 0.8793(8) 1.3242(7) -0.4658(5)
H18 H 0.96720 1.29210 -0.44240
Br2 Br 1.19151(13) 0.88696(8) -0.12027(9)
S2 S 1.3022(2) 1.37075(16) 0.12437(14)
O3 O 1.4225(5) 1.4247(5) 0.1142(4)
O4 O 1.1820(6) 1.4417(5) 0.1026(4)
N2 N 1.3296(6) 1.3282(5) 0.2292(4)
C18 C 1.2154(9) 1.3242(7) 0.2665(6)
H19 H 1.14030 1.37190 0.22750
H20 H 1.24070 1.36440 0.32580
C19 C 1.1684(7) 1.1923(6) 0.2761(5)
H21 H 1.14390 1.15240 0.21590
C20 C 1.2818(7) 1.1191(7) 0.3366(6)
H22 H 1.26050 1.02960 0.32950
H23 H 1.29000 1.14170 0.39930
C21 C 1.4149(7) 1.1427(7) 0.3167(5)
C22 C 1.5215(9) 1.0647(7) 0.3536(5)
H24 H 1.50660 0.99570 0.38740
C23 C 1.6497(9) 1.0817(8) 0.3439(5)
C24 C 1.6677(9) 1.1866(9) 0.2975(6)
H25 H 1.75380 1.20260 0.29000
C25 C 1.5655(8) 1.2681(8) 0.2620(5)
H26 H 1.58270 1.34110 0.23300
C26 C 1.4384(8) 1.2447(7) 0.2682(5)
C27 C 1.0460(9) 1.1883(9) 0.3119(7)
H27 H 1.03260 1.10350 0.33010
H28 H 0.96660 1.21510 0.26520
H29 H 1.06020 1.24370 0.36330
C28 C 1.7625(11) 0.9918(9) 0.3837(7)
H30 H 1.84710 1.03740 0.40420
H31 H 1.76920 0.93130 0.33840
H32 H 1.74410 0.94870 0.43420
C29 C 1.2733(8) 1.2359(7) 0.0581(5)
C30 C 1.1427(8) 1.1958(7) 0.0217(5)
H33 H 1.07030 1.23970 0.03370
C31 C 1.1180(8) 1.0926(7) -0.0318(5)
H34 H 1.02900 1.06450 -0.05770
C32 C 1.226(1) 1.0306(8) -0.0471(6)
C33 C 1.3556(9) 1.0706(8) -0.0131(6)
H35 H 1.42820 1.02840 -0.02620
C34 C 1.3765(9) 1.1728(8) 0.0399(5)
H36 H 1.46570 1.20110 0.06500

loop_
_atom_type_symbol
_atom_type_radius_bond
C 0.68
H 0.23
Br 1.21
N 0.68
O 0.68
S 1.02
